data_7050063
loop_
_publ_author_name
'Graf, Ernest'
'Wais Hosseini, Mir'
'Planeix, Jean-Marc'
'Kyritsakas, Nathalie'

_publ_section_title
;
 Molecular tectonics: design of coordinating tectons based on
 diazamacrocycles bearing pyridine units and formation of 1D copper
 coordination networks
;
_journal_issue 2
_journal_name_full 'New Journal of Chemistry'
_journal_page_first 343
_journal_paper_doi 10.1039/b416145a
_journal_volume 29
_journal_year 2005
_chemical_formula_moiety 'C16 H22 Cu N2 O7'
_chemical_formula_sum 'C16 H22 Cu N2 O7'
_chemical_formula_weight 417.90
_chemical_name_systematic
;
?
;
_space_group_IT_number 2
_symmetry_cell_setting triclinic
_symmetry_space_group_name_Hall '-P 1'
_symmetry_space_group_name_H-M 'P -1'
_atom_sites_solution_hydrogens geom
_atom_sites_solution_primary direct
_atom_sites_solution_secondary difmap
_audit_creation_method SHELXL-97
_cell_angle_alpha 75.286(3)
_cell_angle_beta 81.777(3)
_cell_angle_gamma 85.916(3)
_cell_formula_units_Z 2
_cell_length_a 8.8868(6)
_cell_length_b 9.9720(7)
_cell_length_c 10.5256(8)
_cell_measurement_reflns_used 6064
_cell_measurement_temperature 173(2)
_cell_measurement_theta_max 25.66
_cell_measurement_theta_min 2.54
_cell_volume 892.31(11)
_computing_cell_refinement 'Bruker SMART'
_computing_data_collection 'Bruker SMART'
_computing_data_reduction 'Bruker SAINT'
_computing_molecular_graphics 'Bruker SHELXTL'
_computing_publication_material 'Bruker SHELXTL'
_computing_structure_refinement 'SHELXL-97 (Sheldrick, 1997)'
_computing_structure_solution 'SHELXS-97 (Sheldrick, 1990)'
_diffrn_ambient_temperature 173(2)
_diffrn_measured_fraction_theta_full 0.999
_diffrn_measured_fraction_theta_max 0.999
_diffrn_measurement_device_type 'CCD area detector'
_diffrn_measurement_method 'phi and omega scans'
_diffrn_radiation_monochromator graphite
_diffrn_radiation_source 'fine-focus sealed tube'
_diffrn_radiation_type MoK\a
_diffrn_radiation_wavelength 0.71073
_diffrn_reflns_av_R_equivalents 0.0650
_diffrn_reflns_av_sigmaI/netI 0.0597
_diffrn_reflns_limit_h_max 12
_diffrn_reflns_limit_h_min -12
_diffrn_reflns_limit_k_max 14
_diffrn_reflns_limit_k_min -14
_diffrn_reflns_limit_l_max 15
_diffrn_reflns_limit_l_min -14
_diffrn_reflns_number 38050
_diffrn_reflns_theta_full 30.75
_diffrn_reflns_theta_max 30.75
_diffrn_reflns_theta_min 2.02
_exptl_absorpt_coefficient_mu 1.265
_exptl_absorpt_correction_T_max 0.9394
_exptl_absorpt_correction_T_min 0.8839
_exptl_absorpt_correction_type multi-scan
_exptl_absorpt_process_details sadabs
_exptl_crystal_colour blue
_exptl_crystal_density_diffrn 1.555
_exptl_crystal_density_meas 1.555
_exptl_crystal_density_method 'not measured'
_exptl_crystal_description prism
_exptl_crystal_F_000 434
_exptl_crystal_size_max 0.10
_exptl_crystal_size_mid 0.10
_exptl_crystal_size_min 0.05
_refine_diff_density_max 1.660
_refine_diff_density_min -1.655
_refine_diff_density_rms 0.248
_refine_ls_extinction_method none
_refine_ls_goodness_of_fit_ref 1.109
_refine_ls_hydrogen_treatment mixed
_refine_ls_matrix_type full
_refine_ls_number_parameters 237
_refine_ls_number_reflns 5510
_refine_ls_number_restraints 0
_refine_ls_restrained_S_all 1.109
_refine_ls_R_factor_all 0.0904
_refine_ls_R_factor_gt 0.0696
_refine_ls_shift/su_max 0.011
_refine_ls_shift/su_mean 0.000
_refine_ls_structure_factor_coef Fsqd
_refine_ls_weighting_details 'calc w=1/[\s^2^(Fo^2^)+(0.1246P)^2^+0.0000P] where P=(Fo^2^+2Fc^2^)/3'
_refine_ls_weighting_scheme calc
_refine_ls_wR_factor_gt 0.1750
_refine_ls_wR_factor_ref 0.1910
_reflns_number_gt 4193
_reflns_number_total 5510
_reflns_threshold_expression >2sigma(I)
_cod_data_source_file b416145a.txt
_cod_data_source_block jmp114
_cod_depositor_comments
;
The following automatic conversions were performed:
'_symmetry_cell_setting' value 'Triclinic' changed to 'triclinic'
according to '/home/saulius/struct/CIF-dictionaries/cif_core.dic'
dictionary named 'cif_core.dic' version 2.4.1 from 2010-06-29.

Automatic conversion script
Id: cif_fix_enum 1527 2010-12-29 10:47:43Z saulius 
;
_cod_original_sg_symbol_H-M P-1
_cod_database_code 7050063

loop_
_symmetry_equiv_pos_as_xyz
'x, y, z'
'-x, -y, -z'

loop_
_atom_site_label
_atom_site_type_symbol
_atom_site_fract_x
_atom_site_fract_y
_atom_site_fract_z
_atom_site_U_iso_or_equiv
_atom_site_adp_type
_atom_site_occupancy
_atom_site_symmetry_multiplicity
_atom_site_calc_flag
_atom_site_refinement_flags
_atom_site_disorder_assembly
_atom_site_disorder_group
Cu1 Cu 0.44314(3) 0.90500(3) 0.45732(3) 0.02410(15) Uani 1 1 d . . .
O18 O 0.6546(2) 0.8300(2) 0.4394(2) 0.0375(5) Uani 1 1 d . . .
O19 O 0.7524(2) 0.9976(2) 0.5061(2) 0.0352(5) Uani 1 1 d . . .
O20 O 0.4159(3) 0.7929(2) 0.6416(2) 0.0374(5) Uani 1 1 d . . .
O9 O 0.2606(3) 0.4732(2) 0.0697(2) 0.0391(5) Uani 1 1 d . . .
O17 O -0.1355(2) 0.6798(2) 0.17773(19) 0.0308(4) Uani 1 1 d . . .
O16 O 0.0627(3) 0.1132(2) 0.0766(2) 0.0389(5) Uani 1 1 d . . .
N1 N 0.3472(3) 0.7624(2) 0.3656(2) 0.0252(5) Uani 1 1 d . . .
N2 N 0.0465(3) 0.4223(2) 0.2143(2) 0.0289(5) Uani 1 1 d . . .
C1 C 0.3662(3) 0.6265(3) 0.4081(3) 0.0300(6) Uani 1 1 d . . .
H1 H 0.4221 0.5912 0.4808 0.036 Uiso 1 1 calc R . .
C2 C 0.3082(3) 0.5327(3) 0.3512(3) 0.0321(6) Uani 1 1 d . . .
H2 H 0.3229 0.4356 0.3849 0.038 Uiso 1 1 calc R . .
C3 C 0.2282(3) 0.5852(3) 0.2436(3) 0.0248(5) Uani 1 1 d . . .
C4 C 0.2087(3) 0.7277(3) 0.1985(3) 0.0277(5) Uani 1 1 d . . .
H4 H 0.1543 0.7664 0.1254 0.033 Uiso 1 1 calc R . .
C5 C 0.2702(3) 0.8125(3) 0.2619(3) 0.0279(5) Uani 1 1 d . . .
H5 H 0.2572 0.9102 0.2308 0.034 Uiso 1 1 calc R . .
C6 C 0.1779(3) 0.4895(3) 0.1692(3) 0.0271(5) Uani 1 1 d . . .
C10 C 0.0057(3) 0.3290(3) 0.1374(3) 0.0330(6) Uani 1 1 d . . .
H10A H 0.0271 0.3741 0.0417 0.040 Uiso 1 1 calc R . .
H10B H -0.1047 0.3129 0.1583 0.040 Uiso 1 1 calc R . .
C7 C -0.0702(3) 0.4595(3) 0.3156(3) 0.0321(6) Uani 1 1 d . . .
H7A H -0.0214 0.5066 0.3704 0.039 Uiso 1 1 calc R . .
H7B H -0.1144 0.3736 0.3745 0.039 Uiso 1 1 calc R . .
C8 C -0.1974(3) 0.5542(3) 0.2549(3) 0.0324(6) Uani 1 1 d . . .
H8A H -0.2462 0.5087 0.1988 0.039 Uiso 1 1 calc R . .
H8B H -0.2757 0.5727 0.3259 0.039 Uiso 1 1 calc R . .
C9 C -0.2507(3) 0.7658(3) 0.1099(3) 0.0355(6) Uani 1 1 d . . .
H9A H -0.3348 0.7866 0.1754 0.043 Uiso 1 1 calc R . .
H9B H -0.2927 0.7157 0.0535 0.043 Uiso 1 1 calc R . .
C13 C 0.7638(3) 0.8905(3) 0.4618(3) 0.0273(5) Uani 1 1 d . . .
C14 C 0.9212(3) 0.8306(4) 0.4321(4) 0.0415(7) Uani 1 1 d . . .
H14A H 0.9235 0.7306 0.4727 0.062 Uiso 1 1 calc R . .
H14B H 0.9940 0.8752 0.4684 0.062 Uiso 1 1 calc R . .
H14C H 0.9485 0.8468 0.3360 0.062 Uiso 1 1 calc R . .
C15 C 0.4561(3) 0.8405(3) 0.7324(3) 0.0293(6) Uani 1 1 d . . .
C16 C 0.4309(4) 0.7530(4) 0.8722(3) 0.0413(7) Uani 1 1 d . . .
H16A H 0.3294 0.7147 0.8898 0.062 Uiso 1 1 calc R . .
H16B H 0.4391 0.8103 0.9338 0.062 Uiso 1 1 calc R . .
H16C H 0.5079 0.6770 0.8840 0.062 Uiso 1 1 calc R . .
C11 C 0.0932(4) 0.1903(3) 0.1668(3) 0.0361(6) Uani 1 1 d . . .
H11A H 0.2036 0.2054 0.1567 0.043 Uiso 1 1 calc R . .
H11B H 0.0612 0.1380 0.2591 0.043 Uiso 1 1 calc R . .
C12 C 0.1846(4) 0.1005(3) -0.0250(3) 0.0396(7) Uani 1 1 d . . .
H12A H 0.1476 0.0503 -0.0837 0.048 Uiso 1 1 calc R . .
H12B H 0.2675 0.0424 0.0174 0.048 Uiso 1 1 calc R . .
O21 O 0.5141(3) 0.9578(2) 0.7142(2) 0.0369(5) Uani 1 1 d . . .

loop_
_atom_site_aniso_label
_atom_site_aniso_U_11
_atom_site_aniso_U_22
_atom_site_aniso_U_33
_atom_site_aniso_U_23
_atom_site_aniso_U_13
_atom_site_aniso_U_12
Cu1 0.0165(2) 0.0276(2) 0.0309(2) -0.01420(15) -0.00065(13) 0.00199(13)
O18 0.0205(10) 0.0421(11) 0.0584(14) -0.0300(10) -0.0048(9) 0.0065(9)
O19 0.0181(9) 0.0393(11) 0.0552(13) -0.0280(10) -0.0026(9) 0.0066(8)
O20 0.0431(13) 0.0350(11) 0.0340(11) -0.0064(9) -0.0051(9) -0.0090(10)
O9 0.0374(12) 0.0434(12) 0.0396(11) -0.0228(9) 0.0106(9) -0.0080(10)
O17 0.0230(9) 0.0346(10) 0.0367(10) -0.0140(8) -0.0024(8) 0.0029(8)
O16 0.0436(13) 0.0350(11) 0.0429(11) -0.0200(9) 0.0007(9) -0.0089(10)
N1 0.0176(10) 0.0320(11) 0.0280(11) -0.0132(9) -0.0014(8) 0.0044(9)
N2 0.0195(10) 0.0346(12) 0.0376(13) -0.0201(10) -0.0015(9) 0.0017(9)
C1 0.0271(13) 0.0321(13) 0.0336(14) -0.0123(11) -0.0078(11) 0.0025(11)
C2 0.0345(15) 0.0256(12) 0.0387(15) -0.0117(11) -0.0083(12) 0.0019(11)
C3 0.0173(11) 0.0291(13) 0.0304(13) -0.0139(10) 0.0007(10) -0.0007(10)
C4 0.0206(12) 0.0330(13) 0.0306(13) -0.0113(11) -0.0033(10) 0.0036(10)
C5 0.0233(13) 0.0277(12) 0.0335(13) -0.0114(10) -0.0018(10) 0.0052(10)
C6 0.0268(13) 0.0255(12) 0.0322(14) -0.0132(10) -0.0045(11) 0.0017(10)
C10 0.0236(13) 0.0365(14) 0.0457(17) -0.0207(13) -0.0074(12) -0.0019(11)
C7 0.0219(13) 0.0388(15) 0.0356(14) -0.0138(12) 0.0028(11) 0.0028(11)
C8 0.0187(12) 0.0412(15) 0.0360(15) -0.0110(12) 0.0019(11) 0.0020(11)
C9 0.0274(14) 0.0418(16) 0.0404(16) -0.0163(13) -0.0079(12) 0.0076(12)
C13 0.0195(12) 0.0333(13) 0.0305(13) -0.0137(11) -0.0005(10) 0.0050(10)
C14 0.0204(13) 0.0503(18) 0.061(2) -0.0308(16) -0.0061(13) 0.0133(13)
C15 0.0176(12) 0.0361(14) 0.0334(14) -0.0093(11) -0.0006(10) 0.0018(10)
C16 0.0342(16) 0.0516(19) 0.0350(16) -0.0034(14) -0.0041(13) -0.0081(14)
C11 0.0420(17) 0.0303(14) 0.0394(15) -0.0150(12) -0.0049(13) -0.0019(13)
C12 0.0427(18) 0.0379(15) 0.0423(17) -0.0195(13) -0.0064(14) 0.0085(14)
O21 0.0413(13) 0.0393(11) 0.0310(11) -0.0094(9) -0.0025(9) -0.0098(10)

loop_
_atom_type_symbol
_atom_type_description
_atom_type_scat_dispersion_real
_atom_type_scat_dispersion_imag
_atom_type_scat_source
C C 0.0033 0.0016 'International Tables Vol C Tables 4.2.6.8 and 6.1.1.4'
H H 0.0000 0.0000 'International Tables Vol C Tables 4.2.6.8 and 6.1.1.4'
Cu Cu 0.3201 1.2651 'International Tables Vol C Tables 4.2.6.8 and 6.1.1.4'
N N 0.0061 0.0033 'International Tables Vol C Tables 4.2.6.8 and 6.1.1.4'
O O 0.0106 0.0060 'International Tables Vol C Tables 4.2.6.8 and 6.1.1.4'

loop_
_geom_angle_atom_site_label_1
_geom_angle_atom_site_label_2
_geom_angle_atom_site_label_3
_geom_angle
_geom_angle_site_symmetry_1
_geom_angle_site_symmetry_3
_geom_angle_publ_flag
O19 Cu1 O20 88.85(10) 2_676 . ?
O19 Cu1 O18 168.97(8) 2_676 . ?
O20 Cu1 O18 88.63(10) . . ?
O19 Cu1 O21 90.18(10) 2_676 2_676 ?
O20 Cu1 O21 169.61(8) . 2_676 ?
O18 Cu1 O21 90.36(10) . 2_676 ?
O19 Cu1 N1 94.53(8) 2_676 . ?
O20 Cu1 N1 98.21(9) . . ?
O18 Cu1 N1 96.47(8) . . ?
O21 Cu1 N1 92.18(9) 2_676 . ?
O19 Cu1 Cu1 84.34(6) 2_676 2_676 ?
O20 Cu1 Cu1 87.81(6) . 2_676 ?
O18 Cu1 Cu1 84.83(6) . 2_676 ?
O21 Cu1 Cu1 81.80(6) 2_676 2_676 ?
N1 Cu1 Cu1 173.86(6) . 2_676 ?
C13 O18 Cu1 122.14(18) . . ?
C13 O19 Cu1 123.05(18) . 2_676 ?
C15 O20 Cu1 119.41(19) . . ?
C8 O17 C9 110.0(2) . . ?
C11 O16 C12 116.0(2) . . ?
C1 N1 C5 118.5(2) . . ?
C1 N1 Cu1 121.47(18) . . ?
C5 N1 Cu1 119.98(19) . . ?
C6 N2 C10 116.7(2) . . ?
C6 N2 C7 123.5(2) . . ?
C10 N2 C7 118.5(2) . . ?
N1 C1 C2 123.0(3) . . ?
C3 C2 C1 118.2(3) . . ?
C4 C3 C2 118.9(2) . . ?
C4 C3 C6 120.5(2) . . ?
C2 C3 C6 120.4(2) . . ?
C5 C4 C3 118.6(2) . . ?
N1 C5 C4 122.7(3) . . ?
O9 C6 N2 122.1(2) . . ?
O9 C6 C3 118.2(2) . . ?
N2 C6 C3 119.7(2) . . ?
N2 C10 C11 112.2(2) . . ?
N2 C7 C8 112.4(2) . . ?
O17 C8 C7 109.0(2) . . ?
O17 C9 C12 110.3(2) . 2_565 ?
O18 C13 O19 125.5(2) . . ?
O18 C13 C14 117.1(2) . . ?
O19 C13 C14 117.4(2) . . ?
O21 C15 O20 124.9(3) . . ?
O21 C15 C16 117.3(3) . . ?
O20 C15 C16 117.8(3) . . ?
O16 C11 C10 108.8(2) . . ?
O16 C12 C9 116.4(2) . 2_565 ?
C15 O21 Cu1 126.11(19) . 2_676 ?

loop_
_geom_bond_atom_site_label_1
_geom_bond_atom_site_label_2
_geom_bond_distance
_geom_bond_site_symmetry_2
_geom_bond_publ_flag
Cu1 O19 1.9669(19) 2_676 ?
Cu1 O20 1.968(2) . ?
Cu1 O18 1.974(2) . ?
Cu1 O21 1.974(2) 2_676 ?
Cu1 N1 2.187(2) . ?
Cu1 Cu1 2.6107(6) 2_676 ?
O18 C13 1.258(3) . ?
O19 C13 1.262(3) . ?
O19 Cu1 1.9669(19) 2_676 ?
O20 C15 1.272(3) . ?
O9 C6 1.230(3) . ?
O17 C8 1.409(4) . ?
O17 C9 1.437(3) . ?
O16 C11 1.428(3) . ?
O16 C12 1.432(4) . ?
N1 C1 1.321(4) . ?
N1 C5 1.341(4) . ?
N2 C6 1.353(4) . ?
N2 C10 1.472(3) . ?
N2 C7 1.476(3) . ?
C1 C2 1.393(4) . ?
C2 C3 1.392(4) . ?
C3 C4 1.386(4) . ?
C3 C6 1.505(4) . ?
C4 C5 1.384(4) . ?
C10 C11 1.520(4) . ?
C7 C8 1.526(4) . ?
C9 C12 1.509(5) 2_565 ?
C13 C14 1.503(4) . ?
C15 O21 1.271(4) . ?
C15 C16 1.502(4) . ?
C12 C9 1.509(5) 2_565 ?
O21 Cu1 1.974(2) 2_676 ?
